data_7038130
loop_
_publ_author_name
'Mondal, Amit Kumar'
'Parmar, Vijay Singh'
'Biswas, Soumava'
'Konar, Sanjit'

_publ_section_title
;
 Tetrahedral M(II) based binuclear double-stranded helicates:
 single-ion-magnet and fluorescence behaviour.
;
_journal_issue 11
_journal_name_full 'Dalton transactions (Cambridge, England : 2003)'
_journal_page_first 4548
_journal_page_last 4557
_journal_paper_doi 10.1039/c5dt04173b
_journal_volume 45
_journal_year 2016
_chemical_formula_moiety 'C52 H36 Co2 N4 O6, 2(C2 H3 N)'
_chemical_formula_sum 'C56 H42 Co2 N6 O6'
_chemical_formula_weight 1012.82
_space_group_crystal_system triclinic
_space_group_IT_number 2
_space_group_name_Hall '-P 1'
_space_group_name_H-M_alt 'P -1'
_symmetry_space_group_name_Hall '-P 1'
_symmetry_space_group_name_H-M 'P -1'
_atom_sites_solution_hydrogens geom
_audit_creation_method SHELXL-2014/6
_audit_update_record
;
2015-12-29 deposited with the CCDC.
2016-01-25 downloaded from the CCDC.
;
_cell_angle_alpha 67.788(10)
_cell_angle_beta 76.918(10)
_cell_angle_gamma 80.174(11)
_cell_formula_units_Z 2
_cell_length_a 10.563(5)
_cell_length_b 13.972(5)
_cell_length_c 18.013(6)
_cell_measurement_reflns_used 9890
_cell_measurement_temperature 140(2)
_cell_measurement_theta_max 24.99
_cell_measurement_theta_min 2.33
_cell_volume 2386.6(16)
_computing_cell_refinement 'Bruker SAINT'
_computing_data_collection 'Bruker APEX2'
_computing_data_reduction 'Bruker SAINT'
_computing_molecular_graphics 'Bruker SHELXTL'
_computing_publication_material 'Bruker SHELXTL'
_computing_structure_refinement 'SHELXL-2014/6 (Sheldrick, 2014)'
_computing_structure_solution 'SHELXS-97 (Sheldrick 2008)'
_diffrn_ambient_temperature 140(2)
_diffrn_measured_fraction_theta_full 0.983
_diffrn_measured_fraction_theta_max 0.995
_diffrn_measurement_device_type 'Bruker APEX-II CCD'
_diffrn_measurement_method '\f and \w scans'
_diffrn_radiation_type MoK\a
_diffrn_radiation_wavelength 0.71073
_diffrn_reflns_av_R_equivalents 0.0574
_diffrn_reflns_av_unetI/netI 0.0364
_diffrn_reflns_Laue_measured_fraction_full 0.983
_diffrn_reflns_Laue_measured_fraction_max 0.995
_diffrn_reflns_limit_h_max 12
_diffrn_reflns_limit_h_min -12
_diffrn_reflns_limit_k_max 16
_diffrn_reflns_limit_k_min -16
_diffrn_reflns_limit_l_max 21
_diffrn_reflns_limit_l_min -21
_diffrn_reflns_number 51636
_diffrn_reflns_point_group_measured_fraction_full 0.983
_diffrn_reflns_point_group_measured_fraction_max 0.995
_diffrn_reflns_theta_full 25.242
_diffrn_reflns_theta_max 25.134
_diffrn_reflns_theta_min 2.149
_exptl_absorpt_coefficient_mu 0.754
_exptl_absorpt_correction_T_max 0.896
_exptl_absorpt_correction_T_min 0.840
_exptl_absorpt_correction_type multi-scan
_exptl_absorpt_process_details MULTI-SCAN
_exptl_crystal_colour red
_exptl_crystal_density_diffrn 1.409
_exptl_crystal_description block
_exptl_crystal_F_000 1044.0
_exptl_crystal_size_max 0.45
_exptl_crystal_size_mid 0.18
_exptl_crystal_size_min 0.16
_refine_diff_density_max 0.297
_refine_diff_density_min -0.217
_refine_diff_density_rms 0.053
_refine_ls_extinction_method none
_refine_ls_goodness_of_fit_ref 1.031
_refine_ls_hydrogen_treatment constr
_refine_ls_matrix_type full
_refine_ls_number_parameters 633
_refine_ls_number_reflns 8495
_refine_ls_number_restraints 0
_refine_ls_restrained_S_all 1.031
_refine_ls_R_factor_all 0.0458
_refine_ls_R_factor_gt 0.0322
_refine_ls_shift/su_max 0.002
_refine_ls_shift/su_mean 0.000
_refine_ls_structure_factor_coef Fsqd
_refine_ls_weighting_details 'w=1/[\s^2^(Fo^2^)+(0.0362P)^2^+1.1301P] where P=(Fo^2^+2Fc^2^)/3'
_refine_ls_weighting_scheme calc
_refine_ls_wR_factor_gt 0.0772
_refine_ls_wR_factor_ref 0.0833
_reflns_Friedel_coverage 0.000
_reflns_number_gt 6916
_reflns_number_total 8495
_reflns_threshold_expression 'I > 2\s(I)'
_cod_data_source_file c5dt04173b2.cif
_cod_data_source_block AMCo1
_cod_depositor_comments
;
The following automatic conversions were performed:

'_exptl_absorpt_correction_type' value 'MULTI-SCAN' changed to
'multi-scan' according to
/usr/data/users/saulius/crontab/automatic-downloads/rss-feeds/RSC/lib/dictionaries/cif_core.dic
dictionary named 'cif_core.dic' version 2.4.2 from 2011-04-26.

Automatic conversion script
Id: cif_fix_values 4268 2015-11-12 08:31:59Z antanas 

 Adding full bibliography for 7038130--7038133.cif.
;
_cod_database_code 7038130
_shelx_space_group_comment
;
The symmetry employed for this shelxl refinement is uniquely defined
by the following loop, which should always be used as a source of
symmetry information in preference to the above space-group names.
They are only intended as comments.
;
_shelxl_version_number 2014/6

loop_
_space_group_symop_operation_xyz
'x, y, z'
'-x, -y, -z'

loop_
_atom_site_label
_atom_site_type_symbol
_atom_site_fract_x
_atom_site_fract_y
_atom_site_fract_z
_atom_site_U_iso_or_equiv
_atom_site_adp_type
_atom_site_occupancy
_atom_site_site_symmetry_order
_atom_site_calc_flag
_atom_site_refinement_flags_posn
_atom_site_refinement_flags_adp
Co2 Co 0.75065(3) 0.53356(2) 0.00192(2) 0.02602(8) Uani 1 1 d . .
Co1 Co 0.74873(3) 0.14752(2) 0.69984(2) 0.02957(9) Uani 1 1 d . .
O2 O 0.80540(14) 0.46121(12) -0.07209(8) 0.0349(4) Uani 1 1 d . .
O3 O 0.44775(14) 0.44525(12) 0.39230(8) 0.0351(4) Uani 1 1 d . .
O1 O 0.70937(14) 0.67846(11) -0.04504(9) 0.0340(3) Uani 1 1 d . .
O4 O 0.99601(15) 0.16802(11) 0.31672(8) 0.0389(4) Uani 1 1 d . .
O6 O 0.91048(15) 0.12444(11) 0.73558(9) 0.0350(4) Uani 1 1 d . .
O5 O 0.59610(15) 0.11696(12) 0.78030(9) 0.0375(4) Uani 1 1 d . .
N5 N 0.86112(15) 0.54084(12) 0.07527(9) 0.0232(4) Uani 1 1 d . .
N6 N 0.62333(15) 0.43509(13) 0.07881(9) 0.0236(4) Uani 1 1 d . .
N1 N 0.77325(17) 0.29224(13) 0.62457(10) 0.0278(4) Uani 1 1 d . .
N2 N 0.70978(17) 0.07567(13) 0.63243(10) 0.0282(4) Uani 1 1 d . .
C24 C 0.89687(18) 0.44743(15) 0.13848(11) 0.0220(4) Uani 1 1 d . .
C47 C 0.57739(18) 0.43657(15) 0.15945(11) 0.0228(4) Uani 1 1 d . .
C50 C 0.59611(19) 0.35860(16) 0.06247(12) 0.0253(4) Uani 1 1 d . .
H50 H 0.5348 0.3147 0.1024 0.030 Uiso 1 1 calc R U
C38 C 0.6913(2) 0.33660(15) 0.56426(12) 0.0266(4) Uani 1 1 d . .
C27 C 0.88840(19) 0.62913(15) 0.07329(11) 0.0252(4) Uani 1 1 d . .
H27 H 0.9382 0.6264 0.1120 0.030 Uiso 1 1 calc R U
C23 C 0.88799(19) 0.44311(16) 0.21769(11) 0.0256(4) Uani 1 1 d . .
H23 H 0.8617 0.5043 0.2306 0.031 Uiso 1 1 calc R U
C22 C 0.9172(2) 0.35020(16) 0.27775(12) 0.0285(5) Uani 1 1 d . .
H22 H 0.9102 0.3474 0.3320 0.034 Uiso 1 1 calc R U
C25 C 0.93285(19) 0.35694(16) 0.12108(12) 0.0264(4) Uani 1 1 d . .
H25 H 0.9360 0.3589 0.0674 0.032 Uiso 1 1 calc R U
C51 C 0.64866(19) 0.33345(16) -0.00921(12) 0.0257(4) Uani 1 1 d . .
C7 C 0.8725(2) 0.33970(16) 0.61920(12) 0.0308(5) Uani 1 1 d . .
H7 H 0.8784 0.4078 0.5798 0.037 Uiso 1 1 calc R U
C19 C 0.9234(2) 0.14534(15) 0.39526(12) 0.0304(5) Uani 1 1 d . .
C44 C 0.4970(2) 0.44195(17) 0.31450(12) 0.0284(5) Uani 1 1 d . .
C53 C 0.74993(19) 0.38388(17) -0.07203(12) 0.0288(5) Uani 1 1 d . .
C43 C 0.7446(2) 0.37969(15) 0.48237(12) 0.0294(5) Uani 1 1 d . .
H43 H 0.8360 0.3850 0.4662 0.035 Uiso 1 1 calc R U
C42 C 0.6652(2) 0.41487(16) 0.42418(12) 0.0293(5) Uani 1 1 d . .
H42 H 0.7018 0.4442 0.3681 0.035 Uiso 1 1 calc R U
C26 C 0.9642(2) 0.26395(16) 0.18068(12) 0.0295(5) Uani 1 1 d . .
H26 H 0.9907 0.2026 0.1680 0.035 Uiso 1 1 calc R U
C8 C 0.6103(2) 0.02113(16) 0.65632(13) 0.0329(5) Uani 1 1 d . .
H8 H 0.5981 -0.0113 0.6209 0.039 Uiso 1 1 calc R U
C16 C 0.7815(2) 0.09539(15) 0.55150(12) 0.0273(5) Uani 1 1 d . .
C3 C 0.9736(2) 0.29900(16) 0.66711(12) 0.0300(5) Uani 1 1 d . .
C28 C 0.8510(2) 0.73018(15) 0.01868(12) 0.0275(4) Uani 1 1 d . .
C55 C 0.5965(2) 0.25030(16) -0.01465(13) 0.0309(5) Uani 1 1 d . .
H55 H 0.5294 0.2166 0.0277 0.037 Uiso 1 1 calc R U
C4 C 0.9881(2) 0.19505(16) 0.72274(12) 0.0299(5) Uani 1 1 d . .
C39 C 0.5584(2) 0.32745(16) 0.58702(12) 0.0298(5) Uani 1 1 d . .
H39 H 0.5218 0.2963 0.6429 0.036 Uiso 1 1 calc R U
C9 C 0.5174(2) 0.00478(16) 0.73027(13) 0.0327(5) Uani 1 1 d . .
C48 C 0.5306(2) 0.52982(16) 0.17067(12) 0.0292(5) Uani 1 1 d . .
H48 H 0.5266 0.5921 0.1248 0.035 Uiso 1 1 calc R U
C29 C 0.7646(2) 0.75041(16) -0.03699(12) 0.0295(5) Uani 1 1 d . .
C46 C 0.5876(2) 0.34623(16) 0.22700(12) 0.0270(4) Uani 1 1 d . .
H46 H 0.6229 0.2825 0.2197 0.032 Uiso 1 1 calc R U
C45 C 0.5466(2) 0.34903(16) 0.30464(12) 0.0299(5) Uani 1 1 d . .
H45 H 0.5525 0.2873 0.3508 0.036 Uiso 1 1 calc R U
C41 C 0.5324(2) 0.40726(15) 0.44789(12) 0.0281(5) Uani 1 1 d . .
C21 C 0.95659(19) 0.26131(16) 0.25899(12) 0.0275(5) Uani 1 1 d . .
C17 C 0.9130(2) 0.10827(16) 0.53662(12) 0.0310(5) Uani 1 1 d . .
H17 H 0.9545 0.0998 0.5806 0.037 Uiso 1 1 calc R U
C49 C 0.4896(2) 0.53249(17) 0.24862(12) 0.0314(5) Uani 1 1 d . .
H49 H 0.4566 0.5963 0.2564 0.038 Uiso 1 1 calc R U
C15 C 0.7202(2) 0.10851(17) 0.48680(13) 0.0337(5) Uani 1 1 d . .
H15 H 0.6297 0.1008 0.4962 0.040 Uiso 1 1 calc R U
C18 C 0.9849(2) 0.13326(16) 0.45856(13) 0.0321(5) Uani 1 1 d . .
H18 H 1.0752 0.1420 0.4487 0.039 Uiso 1 1 calc R U
C40 C 0.4784(2) 0.36329(16) 0.52909(12) 0.0298(5) Uani 1 1 d . .
H40 H 0.3871 0.3577 0.5451 0.036 Uiso 1 1 calc R U
C13 C 0.5130(2) 0.05279(16) 0.78793(12) 0.0307(5) Uani 1 1 d . .
C52 C 0.7929(2) 0.34680(19) -0.13706(13) 0.0373(5) Uani 1 1 d . .
H52 H 0.8609 0.3783 -0.1797 0.045 Uiso 1 1 calc R U
C30 C 0.7373(2) 0.85494(17) -0.08609(13) 0.0380(5) Uani 1 1 d . .
H30 H 0.6787 0.8707 -0.1230 0.046 Uiso 1 1 calc R U
C14 C 0.4118(2) 0.03020(18) 0.85676(13) 0.0387(5) Uani 1 1 d . .
H14 H 0.4072 0.0606 0.8965 0.046 Uiso 1 1 calc R U
C33 C 0.9067(2) 0.81420(17) 0.02072(13) 0.0379(5) Uani 1 1 d . .
H33 H 0.9648 0.8006 0.0575 0.045 Uiso 1 1 calc R U
C1 C 1.1703(2) 0.33570(19) 0.69661(15) 0.0413(6) Uani 1 1 d . .
H1 H 1.2328 0.3824 0.6871 0.050 Uiso 1 1 calc R U
N4 N 0.4026(2) 0.13703(18) 0.44953(15) 0.0607(6) Uani 1 1 d . .
C5 C 1.0934(2) 0.16678(19) 0.76534(14) 0.0383(5) Uani 1 1 d . .
H5 H 1.1033 0.0984 0.8039 0.046 Uiso 1 1 calc R U
C20 C 0.7926(2) 0.13291(17) 0.40875(13) 0.0355(5) Uani 1 1 d . .
H20 H 0.7520 0.1411 0.3645 0.043 Uiso 1 1 calc R U
C2 C 1.0685(2) 0.36650(18) 0.65542(14) 0.0371(5) Uani 1 1 d . .
H2 H 1.0607 0.4355 0.6176 0.045 Uiso 1 1 calc R U
C10 C 0.4203(2) -0.06158(18) 0.74384(15) 0.0427(6) Uani 1 1 d . .
H10 H 0.4230 -0.0934 0.7052 0.051 Uiso 1 1 calc R U
C56 C 0.6396(2) 0.21693(18) -0.07912(14) 0.0376(5) Uani 1 1 d . .
H56 H 0.6028 0.1613 -0.0821 0.045 Uiso 1 1 calc R U
C54 C 0.7387(2) 0.2663(2) -0.14016(14) 0.0407(6) Uani 1 1 d . .
H54 H 0.7696 0.2436 -0.1851 0.049 Uiso 1 1 calc R U
C31 C 0.7928(3) 0.93442(18) -0.08230(14) 0.0441(6) Uani 1 1 d . .
H31 H 0.7722 1.0038 -0.1164 0.053 Uiso 1 1 calc R U
C35 C 0.3329(3) 0.1458(2) 0.50423(17) 0.0464(6) Uani 1 1 d . .
C32 C 0.8793(3) 0.91418(18) -0.02866(15) 0.0457(6) Uani 1 1 d . .
H32 H 0.9185 0.9692 -0.0266 0.055 Uiso 1 1 calc R U
C11 C 0.3231(2) -0.08120(18) 0.81060(16) 0.0458(6) Uani 1 1 d . .
H11 H 0.2587 -0.1255 0.8183 0.055 Uiso 1 1 calc R U
C12 C 0.3203(2) -0.03479(18) 0.86733(14) 0.0420(6) Uani 1 1 d . .
H12 H 0.2536 -0.0485 0.9143 0.050 Uiso 1 1 calc R U
C6 C 1.1818(2) 0.2349(2) 0.75281(14) 0.0423(6) Uani 1 1 d . .
H6 H 1.2515 0.2133 0.7826 0.051 Uiso 1 1 calc R U
N3 N 0.1243(3) 0.3829(2) 0.4008(2) 0.0856(9) Uani 1 1 d . .
C36 C 0.1758(3) 0.3718(3) 0.3403(3) 0.0745(10) Uani 1 1 d . .
C34 C 0.2435(3) 0.1558(3) 0.5748(2) 0.0759(10) Uani 1 1 d . .
H34A H 0.1913 0.0962 0.6000 0.114 Uiso 1 1 calc R U
H34B H 0.1855 0.2199 0.5585 0.114 Uiso 1 1 calc R U
H34C H 0.2928 0.1579 0.6141 0.114 Uiso 1 1 calc R U
C37 C 0.2366(3) 0.3577(3) 0.2630(3) 0.0916(12) Uani 1 1 d . .
H37A H 0.2557 0.2834 0.2722 0.137 Uiso 1 1 calc R U
H37B H 0.3180 0.3914 0.2414 0.137 Uiso 1 1 calc R U
H37C H 0.1769 0.3888 0.2239 0.137 Uiso 1 1 calc R U

loop_
_atom_site_aniso_label
_atom_site_aniso_U_11
_atom_site_aniso_U_22
_atom_site_aniso_U_33
_atom_site_aniso_U_23
_atom_site_aniso_U_13
_atom_site_aniso_U_12
Co2 0.02882(16) 0.03067(16) 0.01903(14) -0.00690(12) -0.00471(11) -0.00783(12)
Co1 0.04161(18) 0.02741(16) 0.02034(15) -0.00644(12) -0.00562(12) -0.00951(13)
O2 0.0321(8) 0.0523(10) 0.0273(8) -0.0202(7) 0.0021(6) -0.0174(7)
O3 0.0343(8) 0.0492(9) 0.0229(7) -0.0190(7) -0.0055(6) 0.0079(7)
O1 0.0327(8) 0.0329(8) 0.0338(8) -0.0041(7) -0.0122(7) -0.0059(7)
O4 0.0464(10) 0.0330(8) 0.0225(8) -0.0033(7) 0.0003(7) 0.0111(7)
O6 0.0423(9) 0.0293(8) 0.0309(8) -0.0055(7) -0.0077(7) -0.0072(7)
O5 0.0467(9) 0.0437(9) 0.0263(8) -0.0154(7) -0.0020(7) -0.0139(8)
N5 0.0229(8) 0.0268(9) 0.0177(8) -0.0055(7) -0.0022(6) -0.0042(7)
N6 0.0238(9) 0.0296(9) 0.0180(8) -0.0086(7) -0.0043(7) -0.0027(7)
N1 0.0411(10) 0.0249(9) 0.0196(8) -0.0093(7) -0.0065(7) -0.0043(8)
N2 0.0409(10) 0.0222(9) 0.0200(9) -0.0060(7) -0.0031(7) -0.0057(8)
C24 0.0174(9) 0.0274(11) 0.0204(10) -0.0064(8) -0.0032(7) -0.0050(8)
C47 0.0197(10) 0.0307(11) 0.0205(10) -0.0110(9) -0.0016(8) -0.0065(8)
C50 0.0238(10) 0.0300(11) 0.0235(10) -0.0093(9) -0.0055(8) -0.0049(9)
C38 0.0421(12) 0.0173(10) 0.0214(10) -0.0078(8) -0.0061(9) -0.0027(9)
C27 0.0248(10) 0.0311(11) 0.0206(10) -0.0099(9) -0.0020(8) -0.0061(9)
C23 0.0265(11) 0.0267(11) 0.0242(10) -0.0106(9) -0.0041(8) -0.0013(9)
C22 0.0307(11) 0.0347(12) 0.0186(10) -0.0090(9) -0.0043(8) 0.0000(9)
C25 0.0295(11) 0.0319(12) 0.0171(10) -0.0096(9) 0.0010(8) -0.0055(9)
C51 0.0270(11) 0.0301(11) 0.0227(10) -0.0116(9) -0.0080(8) 0.0005(9)
C7 0.0441(13) 0.0254(11) 0.0248(11) -0.0104(9) -0.0042(9) -0.0070(10)
C19 0.0412(13) 0.0189(10) 0.0238(11) -0.0053(9) -0.0003(9) 0.0033(9)
C44 0.0276(11) 0.0385(12) 0.0215(10) -0.0145(9) -0.0043(8) 0.0001(9)
C53 0.0243(11) 0.0405(13) 0.0254(11) -0.0154(10) -0.0074(8) -0.0001(9)
C43 0.0343(12) 0.0270(11) 0.0263(11) -0.0093(9) -0.0019(9) -0.0065(9)
C42 0.0361(12) 0.0287(11) 0.0195(10) -0.0074(9) -0.0013(9) -0.0011(9)
C26 0.0316(11) 0.0280(11) 0.0260(11) -0.0112(9) 0.0029(9) -0.0020(9)
C8 0.0471(14) 0.0239(11) 0.0295(11) -0.0099(9) -0.0055(10) -0.0088(10)
C16 0.0409(12) 0.0170(10) 0.0234(10) -0.0075(8) -0.0038(9) -0.0031(9)
C3 0.0376(12) 0.0308(12) 0.0241(11) -0.0136(9) -0.0021(9) -0.0050(10)
C28 0.0304(11) 0.0257(11) 0.0227(10) -0.0066(9) -0.0006(8) -0.0031(9)
C55 0.0340(12) 0.0313(12) 0.0309(11) -0.0131(10) -0.0100(9) -0.0016(9)
C4 0.0344(12) 0.0335(12) 0.0231(11) -0.0133(9) -0.0011(9) -0.0041(10)
C39 0.0410(13) 0.0285(11) 0.0194(10) -0.0102(9) 0.0001(9) -0.0053(10)
C9 0.0405(13) 0.0245(11) 0.0286(11) -0.0052(9) -0.0021(10) -0.0071(10)
C48 0.0352(12) 0.0281(11) 0.0252(11) -0.0083(9) -0.0112(9) -0.0003(9)
C29 0.0263(11) 0.0307(12) 0.0258(11) -0.0068(9) 0.0010(9) -0.0027(9)
C46 0.0313(11) 0.0252(11) 0.0249(11) -0.0105(9) -0.0025(9) -0.0032(9)
C45 0.0352(12) 0.0300(12) 0.0210(10) -0.0067(9) -0.0024(9) -0.0028(9)
C41 0.0366(12) 0.0265(11) 0.0235(11) -0.0127(9) -0.0063(9) 0.0022(9)
C21 0.0257(11) 0.0263(11) 0.0231(10) -0.0036(9) -0.0028(8) 0.0024(9)
C17 0.0419(13) 0.0256(11) 0.0252(11) -0.0072(9) -0.0092(9) -0.0024(10)
C49 0.0369(12) 0.0306(12) 0.0318(12) -0.0171(10) -0.0115(9) 0.0050(10)
C15 0.0384(12) 0.0346(12) 0.0299(12) -0.0119(10) -0.0043(10) -0.0093(10)
C18 0.0350(12) 0.0264(11) 0.0304(12) -0.0063(9) -0.0051(9) -0.0008(9)
C40 0.0325(11) 0.0325(12) 0.0261(11) -0.0151(9) 0.0007(9) -0.0047(9)
C13 0.0368(12) 0.0251(11) 0.0244(11) -0.0019(9) -0.0074(9) -0.0009(9)
C52 0.0276(11) 0.0601(16) 0.0310(12) -0.0259(11) -0.0020(9) -0.0034(11)
C30 0.0380(13) 0.0357(13) 0.0313(12) -0.0040(10) -0.0064(10) 0.0022(10)
C14 0.0431(14) 0.0381(13) 0.0269(12) -0.0062(10) -0.0039(10) 0.0011(11)
C33 0.0494(14) 0.0340(13) 0.0321(12) -0.0115(10) -0.0078(10) -0.0084(11)
C1 0.0364(13) 0.0489(15) 0.0493(15) -0.0291(13) -0.0041(11) -0.0092(11)
N4 0.0653(16) 0.0602(15) 0.0659(16) -0.0372(13) 0.0073(13) -0.0204(12)
C5 0.0399(13) 0.0409(13) 0.0326(12) -0.0121(11) -0.0083(10) 0.0006(11)
C20 0.0470(14) 0.0355(12) 0.0234(11) -0.0082(10) -0.0089(10) -0.0038(11)
C2 0.0450(14) 0.0337(12) 0.0357(12) -0.0156(10) -0.0028(10) -0.0096(11)
C10 0.0503(15) 0.0347(13) 0.0437(14) -0.0147(11) -0.0018(11) -0.0127(11)
C56 0.0418(13) 0.0362(13) 0.0440(14) -0.0239(11) -0.0139(11) 0.0032(11)
C54 0.0364(13) 0.0575(16) 0.0415(14) -0.0352(12) -0.0096(11) 0.0058(11)
C31 0.0569(16) 0.0250(12) 0.0385(14) -0.0026(10) -0.0033(12) -0.0006(11)
C35 0.0456(15) 0.0474(15) 0.0535(16) -0.0264(13) -0.0046(13) -0.0090(12)
C32 0.0648(17) 0.0295(13) 0.0429(14) -0.0110(11) -0.0067(13) -0.0125(12)
C11 0.0420(14) 0.0335(13) 0.0541(16) -0.0093(12) 0.0025(12) -0.0122(11)
C12 0.0364(13) 0.0377(13) 0.0357(13) -0.0007(11) 0.0023(10) -0.0012(11)
C6 0.0379(13) 0.0549(16) 0.0397(14) -0.0230(12) -0.0090(11) -0.0014(12)
N3 0.074(2) 0.078(2) 0.105(3) -0.023(2) -0.0276(19) -0.0120(16)
C36 0.049(2) 0.065(2) 0.103(3) -0.010(2) -0.028(2) -0.0150(17)
C34 0.071(2) 0.092(3) 0.074(2) -0.050(2) 0.0104(17) -0.0145(19)
C37 0.0435(18) 0.114(3) 0.114(3) -0.034(3) -0.0086(19) -0.0224(19)

loop_
_atom_type_symbol
_atom_type_description
_atom_type_scat_dispersion_real
_atom_type_scat_dispersion_imag
_atom_type_scat_source
C C 0.0033 0.0016 'International Tables Vol C Tables 4.2.6.8 and 6.1.1.4'
H H 0.0000 0.0000 'International Tables Vol C Tables 4.2.6.8 and 6.1.1.4'
N N 0.0061 0.0033 'International Tables Vol C Tables 4.2.6.8 and 6.1.1.4'
O O 0.0106 0.0060 'International Tables Vol C Tables 4.2.6.8 and 6.1.1.4'
Co Co 0.3494 0.9721 'International Tables Vol C Tables 4.2.6.8 and 6.1.1.4'

loop_
_geom_angle_atom_site_label_1
_geom_angle_atom_site_label_2
_geom_angle_atom_site_label_3
_geom_angle
O1 Co2 O2 115.98(7)
O1 Co2 N5 96.10(7)
O2 Co2 N5 124.08(7)
O1 Co2 N6 124.11(7)
O2 Co2 N6 95.86(7)
N5 Co2 N6 102.34(7)
O6 Co1 O5 117.80(7)
O6 Co1 N1 95.13(7)
O5 Co1 N1 120.60(7)
O6 Co1 N2 123.15(7)
O5 Co1 N2 96.22(7)
N1 Co1 N2 105.23(7)
C53 O2 Co2 126.05(13)
C41 O3 C44 116.68(16)
C29 O1 Co2 125.74(13)
C21 O4 C19 115.78(15)
C4 O6 Co1 126.43(14)
C13 O5 Co1 125.95(14)
C27 N5 C24 119.19(16)
C27 N5 Co2 121.65(14)
C24 N5 Co2 118.66(12)
C50 N6 C47 118.01(16)
C50 N6 Co2 121.53(14)
C47 N6 Co2 119.58(12)
C7 N1 C38 119.36(17)
C7 N1 Co1 122.67(15)
C38 N1 Co1 116.89(13)
C8 N2 C16 118.81(17)
C8 N2 Co1 121.37(14)
C16 N2 Co1 119.28(13)
C25 C24 C23 119.10(18)
C25 C24 N5 118.69(17)
C23 C24 N5 122.05(18)
C48 C47 C46 119.54(18)
C48 C47 N6 119.76(17)
C46 C47 N6 120.55(18)
N6 C50 C51 126.94(18)
N6 C50 H50 116.5
C51 C50 H50 116.5
C39 C38 C43 119.43(19)
C39 C38 N1 119.48(18)
C43 C38 N1 120.80(19)
N5 C27 C28 126.60(18)
N5 C27 H27 116.7
C28 C27 H27 116.7
C22 C23 C24 120.19(19)
C22 C23 H23 119.9
C24 C23 H23 119.9
C23 C22 C21 120.04(18)
C23 C22 H22 120.0
C21 C22 H22 120.0
C26 C25 C24 120.96(18)
C26 C25 H25 119.5
C24 C25 H25 119.5
C55 C51 C53 119.42(18)
C55 C51 C50 115.83(18)
C53 C51 C50 124.72(18)
N1 C7 C3 126.11(19)
N1 C7 H7 116.9
C3 C7 H7 116.9
C20 C19 C18 121.10(19)
C20 C19 O4 119.63(19)
C18 C19 O4 119.2(2)
C49 C44 C45 121.32(19)
C49 C44 O3 118.41(19)
C45 C44 O3 120.20(18)
O2 C53 C52 118.91(19)
O2 C53 C51 123.93(18)
C52 C53 C51 117.15(19)
C42 C43 C38 120.2(2)
C42 C43 H43 119.9
C38 C43 H43 119.9
C43 C42 C41 119.75(19)
C43 C42 H42 120.1
C41 C42 H42 120.1
C25 C26 C21 119.15(19)
C25 C26 H26 120.4
C21 C26 H26 120.4
N2 C8 C9 126.82(19)
N2 C8 H8 116.6
C9 C8 H8 116.6
C17 C16 C15 119.61(19)
C17 C16 N2 118.69(18)
C15 C16 N2 121.6(2)
C2 C3 C4 118.3(2)
C2 C3 C7 117.1(2)
C4 C3 C7 124.58(19)
C33 C28 C29 119.02(19)
C33 C28 C27 116.35(19)
C29 C28 C27 124.62(18)
C56 C55 C51 121.9(2)
C56 C55 H55 119.1
C51 C55 H55 119.1
O6 C4 C5 118.5(2)
O6 C4 C3 123.79(19)
C5 C4 C3 117.7(2)
C40 C39 C38 120.56(19)
C40 C39 H39 119.7
C38 C39 H39 119.7
C10 C9 C13 118.9(2)
C10 C9 C8 116.0(2)
C13 C9 C8 125.04(19)
C49 C48 C47 120.19(19)
C49 C48 H48 119.9
C47 C48 H48 119.9
O1 C29 C30 118.58(19)
O1 C29 C28 124.18(18)
C30 C29 C28 117.24(19)
C45 C46 C47 120.14(19)
C45 C46 H46 119.9
C47 C46 H46 119.9
C44 C45 C46 119.41(19)
C44 C45 H45 120.3
C46 C45 H45 120.3
C40 C41 C42 120.61(19)
C40 C41 O3 117.32(19)
C42 C41 O3 122.05(18)
C22 C21 C26 120.51(19)
C22 C21 O4 121.48(18)
C26 C21 O4 117.93(18)
C18 C17 C16 120.9(2)
C18 C17 H17 119.6
C16 C17 H17 119.6
C44 C49 C48 119.3(2)
C44 C49 H49 120.3
C48 C49 H49 120.3
C20 C15 C16 119.4(2)
C20 C15 H15 120.3
C16 C15 H15 120.3
C19 C18 C17 119.0(2)
C19 C18 H18 120.5
C17 C18 H18 120.5
C41 C40 C39 119.4(2)
C41 C40 H40 120.3
C39 C40 H40 120.3
O5 C13 C14 118.6(2)
O5 C13 C9 123.79(19)
C14 C13 C9 117.6(2)
C54 C52 C53 121.5(2)
C54 C52 H52 119.3
C53 C52 H52 119.3
C31 C30 C29 122.1(2)
C31 C30 H30 118.9
C29 C30 H30 118.9
C12 C14 C13 121.3(2)
C12 C14 H14 119.3
C13 C14 H14 119.3
C32 C33 C28 122.0(2)
C32 C33 H33 119.0
C28 C33 H33 119.0
C2 C1 C6 119.3(2)
C2 C1 H1 120.4
C6 C1 H1 120.4
C6 C5 C4 122.0(2)
C6 C5 H5 119.0
C4 C5 H5 119.0
C19 C20 C15 120.1(2)
C19 C20 H20 120.0
C15 C20 H20 120.0
C1 C2 C3 122.2(2)
C1 C2 H2 118.9
C3 C2 H2 118.9
C11 C10 C9 122.1(2)
C11 C10 H10 118.9
C9 C10 H10 118.9
C55 C56 C54 118.5(2)
C55 C56 H56 120.8
C54 C56 H56 120.8
C52 C54 C56 121.6(2)
C52 C54 H54 119.2
C56 C54 H54 119.2
C30 C31 C32 120.5(2)
C30 C31 H31 119.7
C32 C31 H31 119.7
N4 C35 C34 179.3(3)
C33 C32 C31 119.1(2)
C33 C32 H32 120.4
C31 C32 H32 120.4
C10 C11 C12 118.6(2)
C10 C11 H11 120.7
C12 C11 H11 120.7
C14 C12 C11 121.4(2)
C14 C12 H12 119.3
C11 C12 H12 119.3
C5 C6 C1 120.5(2)
C5 C6 H6 119.8
C1 C6 H6 119.8
N3 C36 C37 178.1(4)
C35 C34 H34A 109.5
C35 C34 H34B 109.5
H34A C34 H34B 109.5
C35 C34 H34C 109.5
H34A C34 H34C 109.5
H34B C34 H34C 109.5
C36 C37 H37A 109.5
C36 C37 H37B 109.5
H37A C37 H37B 109.5
C36 C37 H37C 109.5
H37A C37 H37C 109.5
H37B C37 H37C 109.5

loop_
_geom_bond_atom_site_label_1
_geom_bond_atom_site_label_2
_geom_bond_distance
Co2 O1 1.8909(16)
Co2 O2 1.8984(15)
Co2 N5 1.9894(17)
Co2 N6 1.9917(17)
Co1 O6 1.8949(17)
Co1 O5 1.8950(16)
Co1 N1 1.9852(17)
Co1 N2 1.9850(17)
O2 C53 1.314(3)
O3 C41 1.388(2)
O3 C44 1.396(2)
O1 C29 1.312(3)
O4 C21 1.393(2)
O4 C19 1.394(2)
O6 C4 1.310(3)
O5 C13 1.309(3)
N5 C27 1.300(3)
N5 C24 1.430(2)
N6 C50 1.301(3)
N6 C47 1.431(2)
N1 C7 1.300(3)
N1 C38 1.431(3)
N2 C8 1.300(3)
N2 C16 1.429(3)
C24 C25 1.387(3)
C24 C23 1.387(3)
C47 C48 1.384(3)
C47 C46 1.392(3)
C50 C51 1.432(3)
C50 H50 0.9500
C38 C39 1.384(3)
C38 C43 1.387(3)
C27 C28 1.433(3)
C27 H27 0.9500
C23 C22 1.380(3)
C23 H23 0.9500
C22 C21 1.381(3)
C22 H22 0.9500
C25 C26 1.382(3)
C25 H25 0.9500
C51 C55 1.412(3)
C51 C53 1.424(3)
C7 C3 1.431(3)
C7 H7 0.9500
C19 C20 1.377(3)
C19 C18 1.379(3)
C44 C49 1.374(3)
C44 C45 1.375(3)
C53 C52 1.409(3)
C43 C42 1.383(3)
C43 H43 0.9500
C42 C41 1.380(3)
C42 H42 0.9500
C26 C21 1.381(3)
C26 H26 0.9500
C8 C9 1.430(3)
C8 H8 0.9500
C16 C17 1.384(3)
C16 C15 1.396(3)
C3 C2 1.420(3)
C3 C4 1.425(3)
C28 C33 1.415(3)
C28 C29 1.425(3)
C55 C56 1.368(3)
C55 H55 0.9500
C4 C5 1.410(3)
C39 C40 1.383(3)
C39 H39 0.9500
C9 C10 1.418(3)
C9 C13 1.423(3)
C48 C49 1.385(3)
C48 H48 0.9500
C29 C30 1.412(3)
C46 C45 1.381(3)
C46 H46 0.9500
C45 H45 0.9500
C41 C40 1.380(3)
C17 C18 1.383(3)
C17 H17 0.9500
C49 H49 0.9500
C15 C20 1.385(3)
C15 H15 0.9500
C18 H18 0.9500
C40 H40 0.9500
C13 C14 1.413(3)
C52 C54 1.371(3)
C52 H52 0.9500
C30 C31 1.370(3)
C30 H30 0.9500
C14 C12 1.372(3)
C14 H14 0.9500
C33 C32 1.366(3)
C33 H33 0.9500
C1 C2 1.361(3)
C1 C6 1.394(3)
C1 H1 0.9500
N4 C35 1.123(3)
C5 C6 1.369(3)
C5 H5 0.9500
C20 H20 0.9500
C2 H2 0.9500
C10 C11 1.365(3)
C10 H10 0.9500
C56 C54 1.390(3)
C56 H56 0.9500
C54 H54 0.9500
C31 C32 1.398(4)
C31 H31 0.9500
C35 C34 1.440(4)
C32 H32 0.9500
C11 C12 1.395(4)
C11 H11 0.9500
C12 H12 0.9500
C6 H6 0.9500
N3 C36 1.157(5)
C36 C37 1.466(6)
C34 H34A 0.9800
C34 H34B 0.9800
C34 H34C 0.9800
C37 H37A 0.9800
C37 H37B 0.9800
C37 H37C 0.9800
